data_7022924
loop_
_publ_author_name
'Shankar, Ravi'
'Chaudhary, Manchal'
'Molloy, Kieran C.'
'Kociok-K\"ohn, Gabriele'

_publ_section_title
;
 New cyclotetrasiloxanes bearing sila-alkyl substituted side chains and
 their applications as templates for gold nanowires.
;
_journal_issue 21
_journal_name_full 'Dalton transactions (Cambridge, England : 2003)'
_journal_page_first 7768
_journal_page_last 7774
_journal_paper_doi 10.1039/c3dt50284h
_journal_volume 42
_journal_year 2013
_chemical_formula_moiety 'C44 H72 O4 Si8'
_chemical_formula_sum 'C44 H72 O4 Si8'
_chemical_formula_weight 889.74
_chemical_name_systematic
;
?
;
_space_group_IT_number 82
_symmetry_cell_setting tetragonal
_symmetry_space_group_name_Hall 'I -4'
_symmetry_space_group_name_H-M 'I -4'
_atom_sites_solution_hydrogens geom
_atom_sites_solution_primary direct
_atom_sites_solution_secondary difmap
_audit_creation_method SHELXL-97
_cell_angle_alpha 90.00
_cell_angle_beta 90.00
_cell_angle_gamma 90.00
_cell_formula_units_Z 2
_cell_length_a 19.8932(7)
_cell_length_b 19.8932(7)
_cell_length_c 6.6091(2)
_cell_measurement_reflns_used 65182
_cell_measurement_temperature 150(2)
_cell_measurement_theta_max 25.028
_cell_measurement_theta_min 2.910
_cell_volume 2615.48(15)
_computing_cell_refinement 'HKL Scalepack (Otwinowski & Minor, 1997)'
_computing_data_collection 'Collect (Nonius BV, 1997-2000)'
_computing_data_reduction
;
DENZO-SCALEPACK Z. Otwinowski and W. Minor, "
Processing of X-ray Diffraction Data Collected in Oscillation Mode ",
Methods in Enzymology, Volume 276: Macromolecular Crystallography,
part A, p.307-326, 1997,C.W. Carter, Jr. & R. M. Sweet, Eds., Academic Press.
;
_computing_molecular_graphics 'ORTEP3 for Windows - Farrugia, L. J. J. Appl. Crystallogr. 1997, 30, 565'
_computing_publication_material
;
'WinGX publication routines, Farrugia,
L. J., J. Appl. Crystallogr., 1999, 32, 837-838
;
_computing_structure_refinement
;
SHELXL97 -Program for Crystal Structure Analysis (Release 97-2).
Sheldrick, G.M., Institut f\"ur Anorganische Chemie der Universit\"at,
Tammanstrasse 4, D-3400 G\"ottingen, Germany, 1998
;
_computing_structure_solution
;
SIR97- Altomare A., Burla M.C., Camalli M., Cascarano G.L., Giacovazzo C. ,
Guagliardi A., Moliterni A.G.G., Polidori G.,Spagna R.
(1999) J. Appl. Cryst. 32, 115-119
;
_diffrn_ambient_temperature 150(2)
_diffrn_measured_fraction_theta_full 0.993
_diffrn_measured_fraction_theta_max 0.993
_diffrn_measurement_device_type 'Nonius Kappa CCD'
_diffrn_measurement_method '448 1.6 degree images with \f and \w scans'
_diffrn_radiation_monochromator graphite
_diffrn_radiation_source 'fine-focus sealed tube'
_diffrn_radiation_type MoK\a
_diffrn_radiation_wavelength 0.71073
_diffrn_reflns_av_R_equivalents 0.0633
_diffrn_reflns_av_sigmaI/netI 0.0240
_diffrn_reflns_limit_h_max 23
_diffrn_reflns_limit_h_min -23
_diffrn_reflns_limit_k_max 23
_diffrn_reflns_limit_k_min -23
_diffrn_reflns_limit_l_max 7
_diffrn_reflns_limit_l_min -7
_diffrn_reflns_number 27924
_diffrn_reflns_theta_full 25.01
_diffrn_reflns_theta_max 25.01
_diffrn_reflns_theta_min 4.10
_diffrn_standards_decay_% 0
_diffrn_standards_number 0
_exptl_absorpt_coefficient_mu 0.242
_exptl_absorpt_correction_T_max 0.9762
_exptl_absorpt_correction_T_min 0.9532
_exptl_absorpt_correction_type multi-scan
_exptl_absorpt_process_details
;
multi-scan from symmetry-related measurements
Sortav (Blessing 1995)
;
_exptl_crystal_colour colourless
_exptl_crystal_density_diffrn 1.130
_exptl_crystal_density_method 'not measured'
_exptl_crystal_description block
_exptl_crystal_F_000 960
_exptl_crystal_size_max 0.20
_exptl_crystal_size_mid 0.10
_exptl_crystal_size_min 0.10
_refine_diff_density_max 0.800
_refine_diff_density_min -0.253
_refine_diff_density_rms 0.065
_refine_ls_abs_structure_details 'Flack H D (1983), Acta Cryst. A39, 876-881'
_refine_ls_abs_structure_Flack 0.5(2)
_refine_ls_extinction_method none
_refine_ls_goodness_of_fit_ref 1.065
_refine_ls_hydrogen_treatment constr
_refine_ls_matrix_type full
_refine_ls_number_parameters 130
_refine_ls_number_reflns 2300
_refine_ls_number_restraints 0
_refine_ls_restrained_S_all 1.065
_refine_ls_R_factor_all 0.0657
_refine_ls_R_factor_gt 0.0575
_refine_ls_shift/su_max 0.000
_refine_ls_shift/su_mean 0.000
_refine_ls_structure_factor_coef Fsqd
_refine_ls_weighting_details 'calc w=1/[\s^2^(Fo^2^)+(0.1061P)^2^+1.2699P] where P=(Fo^2^+2Fc^2^)/3'
_refine_ls_weighting_scheme calc
_refine_ls_wR_factor_gt 0.1435
_refine_ls_wR_factor_ref 0.1505
_reflns_number_gt 2052
_reflns_number_total 2300
_reflns_threshold_expression >2sigma(I)
_cod_data_source_file c3dt50284h.txt
_cod_data_source_block h11kcm23
_cod_database_code 7022924

loop_
_symmetry_equiv_pos_as_xyz
'x, y, z'
'y, -x, -z'
'-x, -y, z'
'-y, x, -z'
'x+1/2, y+1/2, z+1/2'
'y+1/2, -x+1/2, -z+1/2'
'-x+1/2, -y+1/2, z+1/2'
'-y+1/2, x+1/2, -z+1/2'

loop_
_atom_site_label
_atom_site_type_symbol
_atom_site_fract_x
_atom_site_fract_y
_atom_site_fract_z
_atom_site_U_iso_or_equiv
_atom_site_adp_type
_atom_site_occupancy
_atom_site_symmetry_multiplicity
_atom_site_calc_flag
_atom_site_refinement_flags
Si1 Si 0.46975(5) 0.39734(4) 0.06364(18) 0.0488(3) Uani 1 1 d .
Si2 Si 0.44998(5) 0.17911(5) -0.13822(16) 0.0457(3) Uani 1 1 d .
O O 0.54163(12) 0.41690(12) -0.0314(6) 0.0678(9) Uani 1 1 d .
C1 C 0.4797(3) 0.3825(3) 0.3374(9) 0.0831(15) Uani 1 1 d .
H1A H 0.5151 0.3490 0.3596 0.125 Uiso 1 1 calc R
H1B H 0.4373 0.3658 0.3935 0.125 Uiso 1 1 calc R
H1C H 0.4920 0.4246 0.4044 0.125 Uiso 1 1 calc R
C2 C 0.43919(17) 0.32141(17) -0.0647(6) 0.0449(8) Uani 1 1 d .
H2A H 0.3916 0.3141 -0.0274 0.054 Uiso 1 1 calc R
H2B H 0.4411 0.3287 -0.2128 0.054 Uiso 1 1 calc R
C3 C 0.47989(18) 0.25765(17) -0.0117(5) 0.0441(8) Uani 1 1 d .
H3A H 0.4782 0.2509 0.1366 0.053 Uiso 1 1 calc R
H3B H 0.5274 0.2652 -0.0494 0.053 Uiso 1 1 calc R
C4 C 0.4975(2) 0.1062(2) -0.0276(9) 0.0718(14) Uani 1 1 d .
H4A H 0.4820 0.0644 -0.0904 0.108 Uiso 1 1 calc R
H4B H 0.4895 0.1043 0.1186 0.108 Uiso 1 1 calc R
H4C H 0.5456 0.1120 -0.0534 0.108 Uiso 1 1 calc R
C5 C 0.4649(3) 0.1867(2) -0.4163(6) 0.0671(11) Uani 1 1 d .
H5A H 0.4538 0.1440 -0.4824 0.101 Uiso 1 1 calc R
H5B H 0.5123 0.1975 -0.4408 0.101 Uiso 1 1 calc R
H5C H 0.4365 0.2224 -0.4716 0.101 Uiso 1 1 calc R
C6 C 0.35776(19) 0.16854(17) -0.0848(6) 0.0474(8) Uani 1 1 d .
C7 C 0.3096(2) 0.1771(3) -0.2291(9) 0.0731(13) Uani 1 1 d .
H7 H 0.3226 0.1880 -0.3634 0.088 Uiso 1 1 calc R
C8 C 0.2417(3) 0.1702(4) -0.1840(11) 0.0960(19) Uani 1 1 d .
H8 H 0.2091 0.1761 -0.2875 0.115 Uiso 1 1 calc R
C9 C 0.2212(3) 0.1545(3) 0.0113(11) 0.0859(17) Uani 1 1 d .
H9 H 0.1747 0.1501 0.0423 0.103 Uiso 1 1 calc R
C10 C 0.2676(3) 0.1458(3) 0.1546(12) 0.0915(17) Uani 1 1 d .
H10 H 0.2543 0.1351 0.2888 0.110 Uiso 1 1 calc R
C11 C 0.3364(2) 0.1526(3) 0.1077(8) 0.0712(12) Uani 1 1 d .
H11 H 0.3688 0.1460 0.2114 0.085 Uiso 1 1 calc R

loop_
_atom_site_aniso_label
_atom_site_aniso_U_11
_atom_site_aniso_U_22
_atom_site_aniso_U_33
_atom_site_aniso_U_23
_atom_site_aniso_U_13
_atom_site_aniso_U_12
Si1 0.0322(5) 0.0281(5) 0.0861(8) 0.0012(4) -0.0005(5) -0.0002(4)
Si2 0.0433(5) 0.0367(5) 0.0569(5) -0.0046(4) 0.0009(4) -0.0011(4)
O 0.0327(13) 0.0347(13) 0.136(3) -0.0008(15) 0.0113(16) -0.0049(10)
C1 0.099(4) 0.067(3) 0.084(3) -0.021(3) -0.015(3) 0.000(3)
C2 0.0402(17) 0.0381(18) 0.0562(19) 0.0044(15) -0.0096(16) -0.0016(14)
C3 0.0386(17) 0.0345(17) 0.059(2) -0.0008(15) -0.0028(15) 0.0000(14)
C4 0.056(2) 0.046(2) 0.114(4) -0.016(2) -0.009(2) 0.0123(19)
C5 0.073(3) 0.069(3) 0.059(2) -0.010(2) 0.009(2) -0.019(2)
C6 0.0488(19) 0.0321(16) 0.061(2) -0.0034(15) 0.0002(17) -0.0034(14)
C7 0.052(2) 0.086(3) 0.082(3) 0.008(3) -0.009(2) 0.009(2)
C8 0.053(3) 0.121(5) 0.114(5) 0.001(4) -0.018(3) 0.012(3)
C9 0.044(3) 0.079(3) 0.135(5) -0.022(3) 0.015(3) -0.009(2)
C10 0.078(4) 0.088(4) 0.109(4) 0.001(3) 0.031(4) -0.019(3)
C11 0.066(3) 0.082(3) 0.066(3) 0.000(2) 0.005(2) -0.004(2)

loop_
_atom_type_symbol
_atom_type_description
_atom_type_scat_dispersion_real
_atom_type_scat_dispersion_imag
_atom_type_scat_source
C C 0.0033 0.0016 'International Tables Vol C Tables 4.2.6.8 and 6.1.1.4'
H H 0.0000 0.0000 'International Tables Vol C Tables 4.2.6.8 and 6.1.1.4'
O O 0.0106 0.0060 'International Tables Vol C Tables 4.2.6.8 and 6.1.1.4'
Si Si 0.0817 0.0704 'International Tables Vol C Tables 4.2.6.8 and 6.1.1.4'

loop_
_geom_angle_atom_site_label_1
_geom_angle_atom_site_label_2
_geom_angle_atom_site_label_3
_geom_angle
_geom_angle_site_symmetry_1
_geom_angle_site_symmetry_3
O Si1 O 110.14(18) . 2_565
O Si1 C2 108.22(17) . .
O Si1 C2 109.93(16) 2_565 .
O Si1 C1 109.1(2) . .
O Si1 C1 108.6(2) 2_565 .
C2 Si1 C1 110.9(2) . .
C5 Si2 C3 108.80(18) . .
C5 Si2 C4 111.4(2) . .
C3 Si2 C4 108.12(19) . .
C5 Si2 C6 110.4(2) . .
C3 Si2 C6 108.67(16) . .
C4 Si2 C6 109.4(2) . .
Si1 O Si1 150.9(2) . 4_655
Si1 C1 H1A 109.5 . .
Si1 C1 H1B 109.5 . .
H1A C1 H1B 109.5 . .
Si1 C1 H1C 109.5 . .
H1A C1 H1C 109.5 . .
H1B C1 H1C 109.5 . .
C3 C2 Si1 113.4(2) . .
C3 C2 H2A 108.9 . .
Si1 C2 H2A 108.9 . .
C3 C2 H2B 108.9 . .
Si1 C2 H2B 108.9 . .
H2A C2 H2B 107.7 . .
C2 C3 Si2 114.7(2) . .
C2 C3 H3A 108.6 . .
Si2 C3 H3A 108.6 . .
C2 C3 H3B 108.6 . .
Si2 C3 H3B 108.6 . .
H3A C3 H3B 107.6 . .
Si2 C4 H4A 109.5 . .
Si2 C4 H4B 109.5 . .
H4A C4 H4B 109.5 . .
Si2 C4 H4C 109.5 . .
H4A C4 H4C 109.5 . .
H4B C4 H4C 109.5 . .
Si2 C5 H5A 109.5 . .
Si2 C5 H5B 109.5 . .
H5A C5 H5B 109.5 . .
Si2 C5 H5C 109.5 . .
H5A C5 H5C 109.5 . .
H5B C5 H5C 109.5 . .
C7 C6 C11 117.2(4) . .
C7 C6 Si2 122.8(3) . .
C11 C6 Si2 120.0(3) . .
C6 C7 C8 121.4(5) . .
C6 C7 H7 119.3 . .
C8 C7 H7 119.3 . .
C7 C8 C9 120.5(6) . .
C7 C8 H8 119.7 . .
C9 C8 H8 119.7 . .
C10 C9 C8 119.0(5) . .
C10 C9 H9 120.5 . .
C8 C9 H9 120.5 . .
C9 C10 C11 120.3(6) . .
C9 C10 H10 119.9 . .
C11 C10 H10 119.9 . .
C6 C11 C10 121.6(5) . .
C6 C11 H11 119.2 . .
C10 C11 H11 119.2 . .

loop_
_geom_bond_atom_site_label_1
_geom_bond_atom_site_label_2
_geom_bond_distance
_geom_bond_site_symmetry_2
Si1 O 1.610(3) .
Si1 O 1.620(2) 2_565
Si1 C2 1.836(4) .
Si1 C1 1.844(6) .
Si2 C5 1.868(4) .
Si2 C3 1.869(3) .
Si2 C4 1.878(5) .
Si2 C6 1.880(4) .
O Si1 1.620(2) 4_655
C1 H1A 0.9800 .
C1 H1B 0.9800 .
C1 H1C 0.9800 .
C2 C3 1.545(4) .
C2 H2A 0.9900 .
C2 H2B 0.9900 .
C3 H3A 0.9900 .
C3 H3B 0.9900 .
C4 H4A 0.9800 .
C4 H4B 0.9800 .
C4 H4C 0.9800 .
C5 H5A 0.9800 .
C5 H5B 0.9800 .
C5 H5C 0.9800 .
C6 C7 1.363(6) .
C6 C11 1.379(6) .
C7 C8 1.389(7) .
C7 H7 0.9500 .
C8 C9 1.389(9) .
C8 H8 0.9500 .
C9 C10 1.335(9) .
C9 H9 0.9500 .
C10 C11 1.409(7) .
C10 H10 0.9500 .
C11 H11 0.9500 .
